data_2233584
loop_
_publ_author_name
'Wang, Ying-Chun'

_publ_section_title
;
 <i>catena</i>-Poly[4-methylmorpholin-4-ium
 [[dichloridobismuth(III)]-di-\m-chlorido]]
;
_journal_coeditor_code PK2380
_journal_issue 2
_journal_name_full 'Acta Crystallographica Section E'
_journal_page_first m181
_journal_paper_doi 10.1107/S1600536812001717
_journal_volume 68
_journal_year 2012
_chemical_formula_iupac '(C5 H12 N O) [Bi Cl4]'
_chemical_formula_moiety 'C5 H12 N O +, Bi Cl4 -'
_chemical_formula_sum 'C5 H12 Bi Cl4 N O'
_chemical_formula_weight 452.94
_chemical_name_systematic
;
<i>catena</i>-Poly[4-methylmorpholin-4-ium
[[dichloridobismuth(III)]-di-\m-chlorido]]
;
_space_group_IT_number 15
_symmetry_cell_setting monoclinic
_symmetry_space_group_name_Hall '-C 2yc'
_symmetry_space_group_name_H-M 'C 1 2/c 1'
_atom_sites_solution_hydrogens geom
_atom_sites_solution_primary direct
_atom_sites_solution_secondary difmap
_audit_creation_method SHELXL-97
_cell_angle_alpha 90.00
_cell_angle_beta 93.36(3)
_cell_angle_gamma 90.00
_cell_formula_units_Z 8
_cell_length_a 18.166(4)
_cell_length_b 9.801(2)
_cell_length_c 13.915(3)
_cell_measurement_reflns_used 2830
_cell_measurement_temperature 298(2)
_cell_measurement_theta_max 27.49
_cell_measurement_theta_min 3.59
_cell_volume 2473.2(9)
_computing_cell_refinement '<i>CrystalClear</i> (Rigaku, 2005)'
_computing_data_collection '<i>CrystalClear</i> (Rigaku, 2005)'
_computing_data_reduction '<i>CrystalClear</i> (Rigaku, 2005)'
_computing_molecular_graphics '<i>SHELXTL</i> (Sheldrick, 2008)'
_computing_publication_material '<i>SHELXTL</i> (Sheldrick, 2008)'
_computing_structure_refinement '<i>SHELXL97</i> (Sheldrick, 2008)'
_computing_structure_solution '<i>SHELXS97</i> (Sheldrick, 2008)'
_diffrn_ambient_temperature 298(2)
_diffrn_detector_area_resol_mean 13.7
_diffrn_measured_fraction_theta_full 0.998
_diffrn_measured_fraction_theta_max 0.998
_diffrn_measurement_device_type 'Rigaku Mercury2'
_diffrn_measurement_method 'CCD profile fitting'
_diffrn_radiation_monochromator graphite
_diffrn_radiation_source 'fine-focus sealed tube'
_diffrn_radiation_type MoK\a
_diffrn_radiation_wavelength 0.71073
_diffrn_reflns_av_R_equivalents 0.0896
_diffrn_reflns_av_sigmaI/netI 0.0698
_diffrn_reflns_limit_h_max 23
_diffrn_reflns_limit_h_min -23
_diffrn_reflns_limit_k_max 12
_diffrn_reflns_limit_k_min -12
_diffrn_reflns_limit_l_max 18
_diffrn_reflns_limit_l_min -18
_diffrn_reflns_number 12468
_diffrn_reflns_theta_full 27.49
_diffrn_reflns_theta_max 27.49
_diffrn_reflns_theta_min 3.59
_diffrn_standards_number 0
_exptl_absorpt_coefficient_mu 15.083
_exptl_absorpt_correction_T_max 0.470
_exptl_absorpt_correction_T_min 0.428
_exptl_absorpt_correction_type multi-scan
_exptl_absorpt_process_details '(CrystalClear; Rigaku, 2005)'
_exptl_crystal_colour Colorless
_exptl_crystal_density_diffrn 2.433
_exptl_crystal_density_method 'not measured'
_exptl_crystal_description block
_exptl_crystal_F_000 1664
_exptl_crystal_size_max 0.10
_exptl_crystal_size_mid 0.05
_exptl_crystal_size_min 0.05
_refine_diff_density_max 2.447
_refine_diff_density_min -1.437
_refine_ls_extinction_coef 0.0095(2)
_refine_ls_extinction_expression Fc^*^=kFc[1+0.001xFc^2^\l^3^/sin(2\q)]^-1/4^
_refine_ls_extinction_method '<i>SHELXL97</i> (Sheldrick, 2008)'
_refine_ls_goodness_of_fit_ref 1.143
_refine_ls_hydrogen_treatment constr
_refine_ls_matrix_type full
_refine_ls_number_parameters 111
_refine_ls_number_reflns 2830
_refine_ls_number_restraints 0
_refine_ls_restrained_S_all 1.143
_refine_ls_R_factor_all 0.0450
_refine_ls_R_factor_gt 0.0367
_refine_ls_shift/su_max 0.000
_refine_ls_shift/su_mean 0.000
_refine_ls_structure_factor_coef Fsqd
_refine_ls_weighting_details 'calc w=1/[\s^2^(Fo^2^)+(0.0150P)^2^+5.1391P] where P=(Fo^2^+2Fc^2^)/3'
_refine_ls_weighting_scheme calc
_refine_ls_wR_factor_gt 0.0814
_refine_ls_wR_factor_ref 0.0883
_reflns_number_gt 2437
_reflns_number_total 2830
_reflns_threshold_expression I>2\s(I)
_cod_data_source_file pk2380.cif
_cod_data_source_block I
_cod_original_sg_symbol_H-M 'C 2/c'
_cod_database_code 2233584
_cod_database_fobs_code 2233584

loop_
_symmetry_equiv_pos_as_xyz
'x, y, z'
'-x, y, -z+1/2'
'x+1/2, y+1/2, z'
'-x+1/2, y+1/2, -z+1/2'
'-x, -y, -z'
'x, -y, z-1/2'
'-x+1/2, -y+1/2, -z'
'x+1/2, -y+1/2, z-1/2'

loop_
_atom_site_type_symbol
_atom_site_label
_atom_site_fract_x
_atom_site_fract_y
_atom_site_fract_z
_atom_site_U_iso_or_equiv
_atom_site_adp_type
_atom_site_calc_flag
_atom_site_refinement_flags
_atom_site_occupancy
_atom_site_symmetry_multiplicity
Bi Bi1 0.038523(12) 0.36337(2) -0.101352(17) 0.02581(15) Uani d . 1 1
Cl Cl4 -0.02461(14) 0.3417(2) 0.06880(17) 0.0494(6) Uani d . 1 1
Cl Cl3 -0.10115(11) 0.3718(2) -0.22296(15) 0.0407(5) Uani d . 1 1
Cl Cl2 0.02635(11) 0.1057(2) -0.11236(16) 0.0438(5) Uani d . 1 1
Cl Cl1 0.16693(12) 0.3571(2) -0.02381(18) 0.0568(7) Uani d . 1 1
N N1 0.1587(3) 0.9444(6) 0.1521(4) 0.0342(14) Uani d . 1 1
H H1 0.1239 0.9003 0.1835 0.041 Uiso d R 1 1
O O1 0.1918(3) 1.1380(6) 0.3004(5) 0.0564(18) Uani d . 1 1
C C2 0.2251(4) 0.9334(8) 0.2192(6) 0.045(2) Uani d . 1 1
H H2A 0.2371 0.8380 0.2299 0.054 Uiso calc R 1 1
H H2B 0.2667 0.9766 0.1907 0.054 Uiso calc R 1 1
C C1 0.2122(4) 0.9995(9) 0.3123(5) 0.046(2) Uani d . 1 1
H H1B 0.1735 0.9510 0.3432 0.055 Uiso calc R 1 1
H H1C 0.2568 0.9938 0.3540 0.055 Uiso calc R 1 1
C C4 0.1376(5) 1.0896(9) 0.1428(6) 0.049(2) Uani d . 1 1
H H4A 0.1754 1.1389 0.1106 0.058 Uiso calc R 1 1
H H4B 0.0917 1.0974 0.1040 0.058 Uiso calc R 1 1
C C5 0.1287(5) 1.1502(9) 0.2384(8) 0.059(3) Uani d . 1 1
H H5A 0.1166 1.2461 0.2305 0.070 Uiso calc R 1 1
H H5B 0.0878 1.1060 0.2675 0.070 Uiso calc R 1 1
C C3 0.1707(6) 0.8803(10) 0.0586(8) 0.075(3) Uani d . 1 1
H H3A 0.1258 0.8837 0.0185 0.113 Uiso calc R 1 1
H H3B 0.1852 0.7869 0.0685 0.113 Uiso calc R 1 1
H H3C 0.2088 0.9284 0.0277 0.113 Uiso calc R 1 1

loop_
_atom_site_aniso_label
_atom_site_aniso_U_11
_atom_site_aniso_U_22
_atom_site_aniso_U_33
_atom_site_aniso_U_12
_atom_site_aniso_U_13
_atom_site_aniso_U_23
Bi1 0.0243(2) 0.0229(2) 0.0303(2) 0.00046(9) 0.00217(12) -0.00330(11)
Cl4 0.0746(15) 0.0284(11) 0.0480(12) -0.0059(9) 0.0276(11) -0.0025(9)
Cl3 0.0254(10) 0.0589(15) 0.0384(11) 0.0057(7) 0.0067(8) 0.0025(9)
Cl2 0.0409(11) 0.0212(10) 0.0692(15) 0.0001(8) 0.0033(10) -0.0040(10)
Cl1 0.0340(12) 0.0697(18) 0.0647(15) -0.0136(9) -0.0135(10) 0.0200(11)
N1 0.035(3) 0.036(4) 0.033(3) -0.012(3) 0.010(2) 0.003(3)
O1 0.052(4) 0.049(4) 0.068(4) -0.010(3) -0.003(3) -0.010(3)
C2 0.029(4) 0.033(5) 0.071(6) 0.001(3) -0.002(4) 0.006(4)
C1 0.040(5) 0.058(6) 0.040(5) -0.011(4) 0.002(3) 0.007(4)
C4 0.050(5) 0.037(5) 0.058(6) -0.003(4) -0.004(4) 0.021(5)
C5 0.043(6) 0.046(6) 0.088(8) 0.005(4) 0.009(5) 0.018(5)
C3 0.080(8) 0.070(8) 0.078(8) -0.035(5) 0.018(6) -0.012(6)

loop_
_atom_type_symbol
_atom_type_description
_atom_type_scat_dispersion_real
_atom_type_scat_dispersion_imag
_atom_type_scat_source
C C 0.0033 0.0016 'International Tables Vol C Tables 4.2.6.8 and 6.1.1.4'
Bi Bi -4.1077 10.2566 'International Tables Vol C Tables 4.2.6.8 and 6.1.1.4'
Cl Cl 0.1484 0.1585 'International Tables Vol C Tables 4.2.6.8 and 6.1.1.4'
N N 0.0061 0.0033 'International Tables Vol C Tables 4.2.6.8 and 6.1.1.4'
H H 0.0000 0.0000 'International Tables Vol C Tables 4.2.6.8 and 6.1.1.4'
O O 0.0106 0.0060 'International Tables Vol C Tables 4.2.6.8 and 6.1.1.4'

loop_
_geom_angle_atom_site_label_1
_geom_angle_atom_site_label_2
_geom_angle_atom_site_label_3
_geom_angle_site_symmetry_1
_geom_angle_site_symmetry_3
_geom_angle
Cl1 Bi1 Cl2 . . 94.42(7)
Cl1 Bi1 Cl4 . . 93.03(9)
Cl2 Bi1 Cl4 . . 86.25(6)
Cl1 Bi1 Cl3 . 2_554 87.74(8)
Cl2 Bi1 Cl3 . 2_554 90.88(6)
Cl4 Bi1 Cl3 . 2_554 177.08(6)
Cl1 Bi1 Cl4 . 5_565 92.51(7)
Cl2 Bi1 Cl4 . 5_565 168.41(7)
Cl4 Bi1 Cl4 . 5_565 84.11(6)
Cl3 Bi1 Cl4 2_554 5_565 98.68(6)
Cl1 Bi1 Cl3 . . 170.68(7)
Cl2 Bi1 Cl3 . . 85.68(6)
Cl4 Bi1 Cl3 . . 96.28(7)
Cl3 Bi1 Cl3 2_554 . 82.94(6)
Cl4 Bi1 Cl3 5_565 . 88.98(6)
Bi1 Cl4 Bi1 . 5_565 95.89(6)
Bi1 Cl3 Bi1 2_554 . 96.97(6)
C3 N1 C4 . . 112.6(7)
C3 N1 C2 . . 111.5(7)
C4 N1 C2 . . 108.8(6)
C3 N1 H1 . . 111.6
C4 N1 H1 . . 108.7
C2 N1 H1 . . 103.1
C5 O1 C1 . . 110.7(6)
C1 C2 N1 . . 110.7(6)
C1 C2 H2A . . 109.5
N1 C2 H2A . . 109.5
C1 C2 H2B . . 109.5
N1 C2 H2B . . 109.5
H2A C2 H2B . . 108.1
O1 C1 C2 . . 111.8(7)
O1 C1 H1B . . 109.3
C2 C1 H1B . . 109.3
O1 C1 H1C . . 109.3
C2 C1 H1C . . 109.3
H1B C1 H1C . . 107.9
C5 C4 N1 . . 110.5(7)
C5 C4 H4A . . 109.5
N1 C4 H4A . . 109.5
C5 C4 H4B . . 109.5
N1 C4 H4B . . 109.5
H4A C4 H4B . . 108.1
O1 C5 C4 . . 113.1(7)
O1 C5 H5A . . 109.0
C4 C5 H5A . . 109.0
O1 C5 H5B . . 109.0
C4 C5 H5B . . 109.0
H5A C5 H5B . . 107.8
N1 C3 H3A . . 109.5
N1 C3 H3B . . 109.5
H3A C3 H3B . . 109.5
N1 C3 H3C . . 109.5
H3A C3 H3C . . 109.5
H3B C3 H3C . . 109.5

loop_
_geom_bond_atom_site_label_1
_geom_bond_atom_site_label_2
_geom_bond_site_symmetry_2
_geom_bond_distance
Bi1 Cl1 . 2.513(2)
Bi1 Cl2 . 2.539(2)
Bi1 Cl4 . 2.699(2)
Bi1 Cl3 2_554 2.758(2)
Bi1 Cl4 5_565 2.939(2)
Bi1 Cl3 . 2.967(2)
Cl4 Bi1 5_565 2.939(2)
Cl3 Bi1 2_554 2.758(2)
N1 C3 . 1.473(12)
N1 C4 . 1.476(9)
N1 C2 . 1.486(9)
N1 H1 . 0.9000
O1 C5 . 1.399(11)
O1 C1 . 1.415(10)
C2 C1 . 1.480(11)
C2 H2A . 0.9700
C2 H2B . 0.9700
C1 H1B . 0.9700
C1 H1C . 0.9700
C4 C5 . 1.475(13)
C4 H4A . 0.9700
C4 H4B . 0.9700
C5 H5A . 0.9700
C5 H5B . 0.9700
C3 H3A . 0.9600
C3 H3B . 0.9600
C3 H3C . 0.9600

loop_
_geom_hbond_atom_site_label_D
_geom_hbond_atom_site_label_H
_geom_hbond_atom_site_label_A
_geom_hbond_site_symmetry_A
_geom_hbond_distance_DH
_geom_hbond_distance_HA
_geom_hbond_distance_DA
_geom_hbond_angle_DHA
N1 H1 Cl3 5_565 0.90 2.76 3.434(6) 132.8
N1 H1 Cl2 5_565 0.90 2.85 3.410(6) 121.7
